data_4332731
loop_
_publ_author_name
'Liu, Tao'
'Chen, Yi-Hong'
'Zhang, Yan-Juan'
'Wang, Zhe-Ming'
'Gao, Song'

_publ_section_title
;
 NaCl-Type Frameworks of [M(pyrazine)2NO2]ClO4(M = Co, Cu), the First
 Examples Containing \m1,3-Nitrito Bridges Showing Antiferromagnetism
;
_journal_issue 23
_journal_name_full 'Inorganic Chemistry'
_journal_page_first 9148
_journal_page_last 9150
_journal_paper_doi 10.1021/ic060759x
_journal_volume 45
_journal_year 2006
_chemical_formula_sum 'C8 H8 Cl Cu N5 O6'
_chemical_formula_weight 369.18
_chemical_name_systematic
; 
 ? 
;
_space_group_IT_number 125
_symmetry_cell_setting tetragonal
_symmetry_space_group_name_Hall '-P 4a 2b'
_symmetry_space_group_name_H-M 'P 4/n b m :2'
_atom_sites_solution_hydrogens geom
_atom_sites_solution_primary direct
_atom_sites_solution_secondary difmap
_audit_creation_method SHELXL-97
_cell_angle_alpha 90.00
_cell_angle_beta 90.00
_cell_angle_gamma 90.00
_cell_formula_units_Z 2
_cell_length_a 9.7253(2)
_cell_length_b 9.7253(2)
_cell_length_c 6.6458(3)
_cell_measurement_reflns_used 7966
_cell_measurement_temperature 293(2)
_cell_measurement_theta_max 27.485
_cell_measurement_theta_min 4.19
_cell_volume 628.57(3)
_computing_cell_refinement 'HKL Scalepack (Otwinowski & Minor, 1997)'
_computing_data_collection 'KappaCCD (Nonius B. V., 1998)'
_computing_data_reduction 'HKL Denzo (Otwinowski & Minor, 1997) & maXus (Mackay et al., 1998)'
_computing_molecular_graphics 'Bruker SHELXTL V5.1 (Sheldrick, 1998)'
_computing_publication_material 'SHELXL-97 (Sheldrick, 1997)'
_computing_structure_refinement 'SHELXL-97 (Sheldrick, 1997)'
_computing_structure_solution 'SHELXS-97 (Sheldrick, 1997)'
_diffrn_ambient_temperature 293(2)
_diffrn_detector_area_resol_mean 0.76
_diffrn_measured_fraction_theta_full 0.995
_diffrn_measured_fraction_theta_max 0.995
_diffrn_measurement_device_type 'NONIUS KappaCCD Diffractometer'
_diffrn_measurement_method CCD
_diffrn_radiation_monochromator graphite
_diffrn_radiation_source 'fine-focus sealed tube'
_diffrn_radiation_type MoK\a
_diffrn_radiation_wavelength 0.71073
_diffrn_reflns_av_R_equivalents 0.0672
_diffrn_reflns_av_sigmaI/netI 0.0185
_diffrn_reflns_limit_h_max 12
_diffrn_reflns_limit_h_min -12
_diffrn_reflns_limit_k_max 12
_diffrn_reflns_limit_k_min -12
_diffrn_reflns_limit_l_max 8
_diffrn_reflns_limit_l_min -8
_diffrn_reflns_number 9792
_diffrn_reflns_theta_full 27.49
_diffrn_reflns_theta_max 27.49
_diffrn_reflns_theta_min 4.19
_diffrn_standards_decay_% none
_exptl_absorpt_coefficient_mu 1.988
_exptl_absorpt_correction_T_max 0.677
_exptl_absorpt_correction_T_min 0.513
_exptl_absorpt_correction_type multi-scan
_exptl_absorpt_process_details
;
multi-scan from symmetry-related measurements 
 Sortav (Blessing 1995, 1997)
;
_exptl_crystal_colour green
_exptl_crystal_density_diffrn 1.951
_exptl_crystal_density_method 'not measured'
_exptl_crystal_description block
_exptl_crystal_F_000 370
_exptl_crystal_size_max 0.40
_exptl_crystal_size_mid 0.35
_exptl_crystal_size_min 0.20
_refine_diff_density_max 0.668
_refine_diff_density_min -0.766
_refine_diff_density_rms 0.082
_refine_ls_extinction_coef 0.018(5)
_refine_ls_extinction_expression Fc^*^=kFc[1+0.001xFc^2^\l^3^/sin(2\q)]^-1/4^
_refine_ls_extinction_method SHELXL
_refine_ls_goodness_of_fit_ref 1.119
_refine_ls_hydrogen_treatment constraint
_refine_ls_matrix_type full
_refine_ls_number_parameters 31
_refine_ls_number_reflns 399
_refine_ls_number_restraints 0
_refine_ls_restrained_S_all 1.119
_refine_ls_R_factor_all 0.0396
_refine_ls_R_factor_gt 0.0339
_refine_ls_shift/su_max 0.000
_refine_ls_shift/su_mean 0.000
_refine_ls_structure_factor_coef Fsqd
_refine_ls_weighting_details 'calc w=1/[\s^2^(Fo^2^)+(0.0566P)^2^+0.5766P] where P=(Fo^2^+2Fc^2^)/3'
_refine_ls_weighting_scheme calc
_refine_ls_wR_factor_gt 0.0929
_refine_ls_wR_factor_ref 0.0960
_reflns_number_gt 338
_reflns_number_total 399
_reflns_threshold_expression >2sigma(I)
_cod_data_source_file ic060759xsup2.cif
_cod_data_source_block 2Cu
_cod_depositor_comments
;
The following automatic conversions were performed:

'_symmetry_cell_setting' value 'Tetragonal' changed to 'tetragonal'
according to /home/saulius/struct/CIF-dictionaries/cif_core.dic
dictionary named 'cif_core.dic' version 2.4.2 from 2011-04-26.

Automatic conversion script
Id: cif_fix_values 1891 2012-01-12 08:04:46Z andrius 
;
_cod_original_sg_symbol_H-M 'P 4/n b m'
_cod_database_code 4332731

loop_
_symmetry_equiv_pos_as_xyz
'x, y, z'
'-x+1/2, -y+1/2, z'
'-y+1/2, x, z'
'y, -x+1/2, z'
'-x+1/2, y, -z'
'x, -y+1/2, -z'
'y, x, -z'
'-y+1/2, -x+1/2, -z'
'-x, -y, -z'
'x-1/2, y-1/2, -z'
'y-1/2, -x, -z'
'-y, x-1/2, -z'
'x-1/2, -y, z'
'-x, y-1/2, z'
'-y, -x, z'
'y-1/2, x-1/2, z'

loop_
_atom_site_label
_atom_site_type_symbol
_atom_site_fract_x
_atom_site_fract_y
_atom_site_fract_z
_atom_site_U_iso_or_equiv
_atom_site_adp_type
_atom_site_occupancy
_atom_site_symmetry_multiplicity
_atom_site_calc_flag
_atom_site_refinement_flags
Cu1 Cu 0.2500 0.2500 0.5000 0.0185(3) Uani 1 8 d S
N1 N 0.1010(2) 0.1010(2) 0.5000 0.0209(6) Uani 1 2 d S
C1 C 0.0084(3) 0.0920(3) 0.6484(4) 0.0299(6) Uani 1 1 d .
H1 H 0.0117 0.1548 0.7538 0.036 Uiso 1 1 calc R
O1 O 0.2500 0.2500 0.1562(6) 0.0516(13) Uani 1 4 d S
N2 N 0.2500 0.2500 0.0000 0.153(9) Uani 1 8 d S
Cl1 Cl -0.2500 0.2500 1.0000 0.0536(6) Uani 1 8 d S
O2 O -0.1629(4) 0.3371(4) 0.8869(9) 0.0976(17) Uani 1 2 d S

loop_
_atom_site_aniso_label
_atom_site_aniso_U_11
_atom_site_aniso_U_22
_atom_site_aniso_U_33
_atom_site_aniso_U_23
_atom_site_aniso_U_13
_atom_site_aniso_U_12
Cu1 0.0144(4) 0.0144(4) 0.0266(5) 0.000 0.000 0.000
N1 0.0173(8) 0.0173(8) 0.0280(13) -0.0009(8) 0.0009(8) -0.0009(9)
C1 0.0298(13) 0.0280(13) 0.0319(12) -0.0089(11) 0.0071(11) -0.0072(10)
O1 0.066(2) 0.066(2) 0.022(2) 0.000 0.000 0.000
N2 0.216(14) 0.216(14) 0.026(5) 0.000 0.000 0.000
Cl1 0.0390(8) 0.0390(8) 0.0828(18) 0.000 0.000 0.000
O2 0.081(2) 0.081(2) 0.131(4) 0.043(2) 0.043(2) 0.016(3)

loop_
_atom_type_symbol
_atom_type_description
_atom_type_scat_dispersion_real
_atom_type_scat_dispersion_imag
_atom_type_scat_source
C C 0.0033 0.0016 'International Tables Vol C Tables 4.2.6.8 and 6.1.1.4'
H H 0.0000 0.0000 'International Tables Vol C Tables 4.2.6.8 and 6.1.1.4'
N N 0.0061 0.0033 'International Tables Vol C Tables 4.2.6.8 and 6.1.1.4'
O O 0.0106 0.0060 'International Tables Vol C Tables 4.2.6.8 and 6.1.1.4'
Cl Cl 0.1484 0.1585 'International Tables Vol C Tables 4.2.6.8 and 6.1.1.4'
Cu Cu 0.3201 1.2651 'International Tables Vol C Tables 4.2.6.8 and 6.1.1.4'

loop_
_geom_angle_atom_site_label_1
_geom_angle_atom_site_label_2
_geom_angle_atom_site_label_3
_geom_angle
_geom_angle_site_symmetry_1
_geom_angle_site_symmetry_3
N1 Cu1 N1 90.0 . 3
N1 Cu1 N1 180.00(8) . 2
N1 Cu1 N1 90.0 3 2
N1 Cu1 N1 90.0 . 4
N1 Cu1 N1 180.0 3 4
N1 Cu1 N1 90.0 2 4
N1 Cu1 O1 90.0 . .
N1 Cu1 O1 90.0 3 .
N1 Cu1 O1 90.0 2 .
N1 Cu1 O1 90.0 4 .
N1 Cu1 O1 90.0 . 5_556
N1 Cu1 O1 90.0 3 5_556
N1 Cu1 O1 90.0 2 5_556
N1 Cu1 O1 90.0 4 5_556
O1 Cu1 O1 180.000(1) . 5_556
C1 N1 C1 117.0(3) 7_556 .
C1 N1 Cu1 121.50(15) 7_556 .
C1 N1 Cu1 121.50(15) . .
N1 C1 C1 121.50(15) . 15
N1 C1 H1 119.3 . .
C1 C1 H1 119.3 15 .
N2 O1 Cu1 180.0 . .
O1 N2 O1 180.0 5 .
O2 Cl1 O2 106.4(2) 2_455 11_557
O2 Cl1 O2 115.8(5) 2_455 .
O2 Cl1 O2 106.4(2) 11_557 .
O2 Cl1 O2 106.4(2) 2_455 12_567
O2 Cl1 O2 115.8(5) 11_557 12_567
O2 Cl1 O2 106.4(2) . 12_567

loop_
_geom_bond_atom_site_label_1
_geom_bond_atom_site_label_2
_geom_bond_distance
_geom_bond_site_symmetry_2
Cu1 N1 2.049(3) .
Cu1 N1 2.049(3) 3
Cu1 N1 2.049(3) 2
Cu1 N1 2.049(3) 4
Cu1 O1 2.285(4) .
Cu1 O1 2.285(4) 5_556
N1 C1 1.339(3) 7_556
N1 C1 1.339(3) .
C1 C1 1.380(5) 15
C1 H1 0.9300 .
O1 N2 1.038(4) .
N2 O1 1.038(4) 5
Cl1 O2 1.414(4) 2_455
Cl1 O2 1.414(4) 11_557
Cl1 O2 1.414(4) .
Cl1 O2 1.414(4) 12_567

loop_
_geom_hbond_atom_site_label_D
_geom_hbond_atom_site_label_H
_geom_hbond_atom_site_label_A
_geom_hbond_distance_DH
_geom_hbond_distance_HA
_geom_hbond_distance_DA
_geom_hbond_angle_DHA
C1 H1 O2 0.93 2.61 3.312(4) 132.8
